data_4074018
loop_
_publ_author_name
'Kilgore, Uriah J.'
'Tomaszewski, John'
'Fan, Hongjun'
'Huffman, John C.'
'Mindiola, Daniel J.'

_publ_section_title
;
 Niobium Bis-alkylidene Complexes Prepared by a Multi-Electron Redox
 Process
;
_journal_issue 25
_journal_name_full Organometallics
_journal_page_first 6132
_journal_paper_doi 10.1021/om7008233
_journal_volume 26
_journal_year 2007
_chemical_formula_sum 'C36 H60 N Nb P2'
_chemical_formula_weight 661.70
_chemical_name_systematic
; 
 ? 
;
_space_group_IT_number 2
_symmetry_cell_setting triclinic
_symmetry_space_group_name_Hall '-P 1'
_symmetry_space_group_name_H-M 'P -1'
_atom_sites_solution_hydrogens geom
_atom_sites_solution_primary direct
_atom_sites_solution_secondary difmap
_audit_creation_method SHELXL-97
_cell_angle_alpha 102.553(9)
_cell_angle_beta 104.791(9)
_cell_angle_gamma 103.862(8)
_cell_formula_units_Z 2
_cell_length_a 10.730(4)
_cell_length_b 11.655(4)
_cell_length_c 16.206(6)
_cell_measurement_reflns_used 1547
_cell_measurement_temperature 138(2)
_cell_measurement_theta_max 26.4
_cell_measurement_theta_min 2.33
_cell_volume 1816.8(12)
_computing_cell_refinement 'SAINT (Bruker, 1999)'
_computing_data_collection 'SMART (Bruker, 1999)'
_computing_data_reduction 'SAINT (Bruker, 1999), XTEL (local package)'
_computing_molecular_graphics 'Reciprocal Net (http://recipnet.org)'
_computing_structure_refinement 'SHELXL-97 (Sheldrick, 1997)'
_computing_structure_solution 'SHELXS-97 (Sheldrick, 1990)'
_diffrn_ambient_temperature 138(2)
_diffrn_detector 'CCD area detector'
_diffrn_detector_area_resol_mean 44.52
_diffrn_detector_type 'Bruker SMART 6000'
_diffrn_measured_fraction_theta_full 0.986
_diffrn_measured_fraction_theta_max 0.986
_diffrn_measurement_details '   0.30 degree frames measured for 30.16 seconds each'
_diffrn_measurement_device 'three-circle goniometer with fixed chi'
_diffrn_measurement_device_type 'Bruker Platform goniometer'
_diffrn_measurement_method '\w scans'
_diffrn_radiation_monochromator graphite
_diffrn_radiation_source 'fine-focus sealed tube'
_diffrn_radiation_type MoK\a
_diffrn_radiation_wavelength 0.71073
_diffrn_reflns_av_R_equivalents 0.0834
_diffrn_reflns_av_sigmaI/netI 0.1155
_diffrn_reflns_limit_h_max 13
_diffrn_reflns_limit_h_min -13
_diffrn_reflns_limit_k_max 15
_diffrn_reflns_limit_k_min -14
_diffrn_reflns_limit_l_max 21
_diffrn_reflns_limit_l_min -21
_diffrn_reflns_number 21572
_diffrn_reflns_theta_full 27.67
_diffrn_reflns_theta_max 27.67
_diffrn_reflns_theta_min 2.07
_diffrn_standards_decay_% 0.0
_exptl_absorpt_coefficient_mu 0.443
_exptl_absorpt_correction_type none
_exptl_crystal_colour 'pale yellow'
_exptl_crystal_density_diffrn 1.210
_exptl_crystal_density_method 'not measured'
_exptl_crystal_description 'small prisms'
_exptl_crystal_F_000 708
_exptl_crystal_size_max 0.25
_exptl_crystal_size_mid 0.20
_exptl_crystal_size_min 0.12
_refine_diff_density_max 1.565
_refine_diff_density_min -0.774
_refine_diff_density_rms 0.095
_refine_ls_extinction_method none
_refine_ls_goodness_of_fit_ref 0.905
_refine_ls_hydrogen_treatment mixed
_refine_ls_matrix_type full
_refine_ls_number_parameters 563
_refine_ls_number_reflns 8357
_refine_ls_number_restraints 0
_refine_ls_restrained_S_all 0.905
_refine_ls_R_factor_all 0.0854
_refine_ls_R_factor_gt 0.0502
_refine_ls_shift/su_max 0.003
_refine_ls_shift/su_mean 0.000
_refine_ls_structure_factor_coef Fsqd
_refine_ls_weighting_details 'calc w=1/[\s^2^(Fo^2^)+(0.0421P)^2^+0.0000P] where P=(Fo^2^+2Fc^2^)/3'
_refine_ls_weighting_scheme calc
_refine_ls_wR_factor_gt 0.1040
_refine_ls_wR_factor_ref 0.1137
_reflns_number_gt 5421
_reflns_number_total 8357
_reflns_threshold_expression >2sigma(I)
_cod_data_source_file om70082333.cif
_cod_data_source_block 07052
_cod_depositor_comments
;
The following automatic conversions were performed:

'_symmetry_cell_setting' value 'Triclinic' changed to 'triclinic'
according to /home/saulius/struct/CIF-dictionaries/cif_core.dic
dictionary named 'cif_core.dic' version 2.4.1 from 2010-06-29.

Automatic conversion script
Id: cif_fix_values 1715 2011-07-08 13:25:40Z adriana 
;
_cod_original_cell_volume 1816.9(12)
_cod_original_sg_symbol_H-M 'P-1   '
_cod_database_code 4074018

loop_
_symmetry_equiv_pos_as_xyz
'x, y, z'
'-x, -y, -z'

loop_
_atom_site_label
_atom_site_type_symbol
_atom_site_fract_x
_atom_site_fract_y
_atom_site_fract_z
_atom_site_U_iso_or_equiv
_atom_site_adp_type
_atom_site_occupancy
_atom_site_symmetry_multiplicity
_atom_site_calc_flag
_atom_site_refinement_flags
_atom_site_disorder_assembly
_atom_site_disorder_group
Nb1 Nb 0.87728(3) 0.89814(3) 0.71594(2) 0.02314(10) Uani 1 1 d . . .
P2 P 0.93861(10) 1.13555(8) 0.78433(7) 0.0244(2) Uani 1 1 d . A .
C3 C 1.1186(4) 1.1787(3) 0.7992(2) 0.0271(8) Uani 1 1 d . . .
C4 C 1.1976(4) 1.2956(4) 0.8039(3) 0.0340(9) Uani 1 1 d . A .
C5 C 1.3315(5) 1.3227(4) 0.8100(3) 0.0418(11) Uani 1 1 d . . .
C6 C 1.4188(8) 1.4484(5) 0.8166(5) 0.0555(16) Uani 1 1 d . A .
C7 C 1.3870(4) 1.2246(4) 0.8099(3) 0.0392(10) Uani 1 1 d . A .
C8 C 1.3106(4) 1.1095(4) 0.8051(3) 0.0368(10) Uani 1 1 d . . .
C9 C 1.1755(4) 1.0825(3) 0.8017(2) 0.0265(8) Uani 1 1 d . A .
N10 N 1.0943(3) 0.9646(3) 0.7949(2) 0.0252(7) Uani 1 1 d . A .
C11 C 1.1550(3) 0.8909(3) 0.8393(2) 0.0247(8) Uani 1 1 d . . .
C12 C 1.2651(4) 0.9391(4) 0.9186(3) 0.0313(9) Uani 1 1 d . A .
C13 C 1.3156(4) 0.8621(4) 0.9620(3) 0.0334(9) Uani 1 1 d . . .
C14 C 1.2621(4) 0.7338(4) 0.9310(3) 0.0311(9) Uani 1 1 d . A .
C15 C 1.3156(6) 0.6534(6) 0.9824(4) 0.0428(11) Uani 1 1 d . . .
C16 C 1.1541(4) 0.6864(4) 0.8529(3) 0.0289(8) Uani 1 1 d . . .
C17 C 1.1000(3) 0.7610(3) 0.8067(2) 0.0234(8) Uani 1 1 d . A .
P18 P 0.95818(9) 0.70603(8) 0.70347(6) 0.0221(2) Uani 1 1 d . A .
C19 C 0.8688(4) 1.2336(4) 0.7229(3) 0.0350(9) Uani 1 1 d . . .
H53 H 0.9143 1.3220 0.7599 0.042 Uiso 1 1 calc R A .
C20 C 0.8954(5) 1.2184(4) 0.6347(3) 0.0519(13) Uani 1 1 d . A .
H56 H 0.8653 1.1302 0.6017 0.078 Uiso 1 1 calc R . .
H55 H 0.9927 1.2536 0.6456 0.078 Uiso 1 1 calc R . .
H54 H 0.8453 1.2614 0.5996 0.078 Uiso 1 1 calc R . .
C21 C 0.7165(4) 1.2022(4) 0.7105(3) 0.0498(12) Uani 1 1 d . A .
H57 H 0.6778 1.2530 0.6770 0.075 Uiso 1 1 calc R . .
H58 H 0.7036 1.2191 0.7692 0.075 Uiso 1 1 calc R . .
H59 H 0.6710 1.1145 0.6774 0.075 Uiso 1 1 calc R . .
C22 C 0.9283(4) 1.1934(3) 0.8970(3) 0.0296(9) Uani 1 1 d . . .
C23 C 0.9867(6) 1.3330(4) 0.9384(4) 0.0447(12) Uani 1 1 d . A .
C24 C 0.9943(5) 1.1272(5) 0.9585(3) 0.0439(11) Uani 1 1 d . A .
C25 C 0.8536(4) 0.5542(3) 0.7008(3) 0.0277(8) Uani 1 1 d . . .
C26 C 0.8025(5) 0.5630(4) 0.7804(3) 0.0350(10) Uani 1 1 d . A .
C27 C 0.7372(4) 0.4993(4) 0.6125(3) 0.0363(10) Uani 1 1 d . A .
C28 C 1.0372(4) 0.6692(3) 0.6155(2) 0.0270(8) Uani 1 1 d . . .
C29 C 1.1445(5) 0.7844(4) 0.6197(3) 0.0378(10) Uani 1 1 d . A .
C30 C 1.0960(5) 0.5630(4) 0.6185(3) 0.0365(10) Uani 1 1 d . A .
C31 C 0.8270(10) 0.8799(7) 0.5866(5) 0.033(2) Uiso 0.576(13) 1 d P A 1
H81 H 0.9108 0.9179 0.5795 0.040 Uiso 0.576(13) 1 calc PR A 1
C32 C 0.7288(5) 0.8389(4) 0.4935(3) 0.0436(11) Uani 1 1 d . . .
C33 C 0.7343(18) 0.7151(15) 0.4415(10) 0.083(5) Uani 0.576(13) 1 d P A 1
H84 H 0.8274 0.7231 0.4417 0.125 Uiso 0.50 1 calc PR A 1
H83 H 0.6738 0.6911 0.3798 0.125 Uiso 0.50 1 calc PR A 1
H85 H 0.7053 0.6517 0.4697 0.125 Uiso 0.50 1 calc PR A 1
C34 C 0.749(2) 0.9263(12) 0.4402(7) 0.124(9) Uani 0.576(13) 1 d P A 1
H88 H 0.7328 1.0027 0.4678 0.186 Uiso 0.50 1 calc PR A 1
H87 H 0.6846 0.8885 0.3793 0.186 Uiso 0.50 1 calc PR A 1
H86 H 0.8417 0.9455 0.4382 0.186 Uiso 0.50 1 calc PR A 1
C35 C 0.5841(11) 0.8137(16) 0.4984(8) 0.110(6) Uani 0.576(13) 1 d P A 1
H90 H 0.5730 0.7644 0.5394 0.166 Uiso 0.50 1 calc PR A 1
H91 H 0.5187 0.7682 0.4387 0.166 Uiso 0.50 1 calc PR A 1
H89 H 0.5682 0.8924 0.5200 0.166 Uiso 0.50 1 calc PR A 1
C36 C 0.7146(8) 0.8466(6) 0.7422(7) 0.0250(17) Uiso 0.576(13) 1 d P A 1
H92 H 0.6586 0.8141 0.6814 0.030 Uiso 0.576(13) 1 calc PR A 1
C37 C 0.5988(4) 0.8137(4) 0.7788(3) 0.0350(9) Uani 1 1 d . . .
C38 C 0.4961(6) 0.6994(5) 0.7090(5) 0.0652(17) Uani 1 1 d . A .
C39 C 0.5380(5) 0.9200(5) 0.7821(5) 0.0558(15) Uani 1 1 d . A .
C40 C 0.6262(9) 0.7924(8) 0.8686(5) 0.080(2) Uani 1 1 d . A .
H41 H 1.158(4) 1.358(4) 0.806(2) 0.027(10) Uiso 1 1 d . . .
H42 H 1.371(7) 1.480(7) 0.795(5) 0.11(3) Uiso 1 1 d . . .
H43 H 1.477(5) 1.485(5) 0.874(4) 0.060(17) Uiso 1 1 d . . .
H44 H 1.470(7) 1.439(6) 0.780(4) 0.10(2) Uiso 1 1 d . . .
H45 H 1.479(4) 1.240(3) 0.811(2) 0.026(10) Uiso 1 1 d . . .
H46 H 1.353(4) 1.044(3) 0.809(2) 0.025(10) Uiso 1 1 d . . .
H47 H 1.307(3) 1.021(3) 0.942(2) 0.019(9) Uiso 1 1 d . . .
H48 H 1.382(4) 0.897(4) 1.016(3) 0.036(11) Uiso 1 1 d . . .
H49 H 1.406(5) 0.674(4) 0.995(3) 0.056(15) Uiso 1 1 d . . .
H50 H 1.281(5) 0.587(5) 0.952(4) 0.06(2) Uiso 1 1 d . . .
H51 H 1.299(5) 0.655(5) 1.035(4) 0.081(19) Uiso 1 1 d . . .
H52 H 1.110(4) 0.604(4) 0.826(3) 0.036(11) Uiso 1 1 d . . .
H60 H 0.836(4) 1.168(3) 0.889(2) 0.028(10) Uiso 1 1 d . . .
H61 H 1.083(5) 1.366(5) 0.942(3) 0.066(16) Uiso 1 1 d . . .
H62 H 0.942(5) 1.369(4) 0.905(3) 0.050(16) Uiso 1 1 d . . .
H63 H 0.981(4) 1.359(4) 0.999(3) 0.048(13) Uiso 1 1 d . . .
H64 H 1.087(4) 1.154(4) 0.970(3) 0.036(12) Uiso 1 1 d . . .
H65 H 0.955(6) 1.026(6) 0.931(4) 0.091(19) Uiso 1 1 d . . .
H66 H 0.979(3) 1.150(3) 1.017(2) 0.025(10) Uiso 1 1 d . . .
H67 H 0.906(3) 0.508(3) 0.701(2) 0.013(9) Uiso 1 1 d . . .
H68 H 0.751(4) 0.478(5) 0.776(3) 0.055(13) Uiso 1 1 d . . .
H69 H 0.875(4) 0.595(4) 0.842(3) 0.037(11) Uiso 1 1 d . . .
H70 H 0.752(5) 0.617(5) 0.778(3) 0.065(16) Uiso 1 1 d . . .
H71 H 0.679(4) 0.412(4) 0.606(3) 0.052(13) Uiso 1 1 d . . .
H72 H 0.692(4) 0.553(4) 0.609(2) 0.025(10) Uiso 1 1 d . . .
H73 H 0.764(4) 0.484(3) 0.556(3) 0.031(10) Uiso 1 1 d . . .
H74 H 0.958(4) 0.643(3) 0.559(2) 0.023(9) Uiso 1 1 d . . .
H75 H 1.218(4) 0.814(4) 0.673(3) 0.027(10) Uiso 1 1 d . . .
H76 H 1.110(4) 0.859(4) 0.614(2) 0.034(11) Uiso 1 1 d . . .
H77 H 1.182(4) 0.762(4) 0.572(3) 0.041(11) Uiso 1 1 d . . .
H78 H 1.142(4) 0.557(4) 0.570(3) 0.048(12) Uiso 1 1 d . . .
H79 H 1.026(4) 0.486(4) 0.605(2) 0.026(10) Uiso 1 1 d . . .
H80 H 1.157(4) 0.585(3) 0.678(2) 0.022(9) Uiso 1 1 d . . .
C31A C 0.7830(13) 0.8654(9) 0.5956(7) 0.031(3) Uiso 0.424(13) 1 d P A 2
H81A H 0.6983 0.8638 0.6042 0.037 Uiso 0.424(13) 1 calc PR A 2
C33A C 0.6635(17) 0.7023(16) 0.4530(12) 0.051(4) Uani 0.424(13) 1 d P A 2
H84A H 0.7324 0.6604 0.4647 0.077 Uiso 0.50 1 calc PR A 2
H83A H 0.6214 0.6834 0.3884 0.077 Uiso 0.50 1 calc PR A 2
H82A H 0.5939 0.6734 0.4795 0.077 Uiso 0.50 1 calc PR A 2
C34A C 0.8467(14) 0.8833(12) 0.4587(8) 0.055(4) Uani 0.424(13) 1 d P A 2
H86A H 0.8882 0.9731 0.4849 0.082 Uiso 0.50 1 calc PR A 2
H85A H 0.8123 0.8629 0.3935 0.082 Uiso 0.50 1 calc PR A 2
H87A H 0.9147 0.8422 0.4757 0.082 Uiso 0.50 1 calc PR A 2
C35A C 0.6298(17) 0.9125(15) 0.4702(9) 0.069(5) Uani 0.424(13) 1 d P A 2
H90A H 0.5608 0.8965 0.4995 0.103 Uiso 0.50 1 calc PR A 2
H88A H 0.5857 0.8867 0.4053 0.103 Uiso 0.50 1 calc PR A 2
H89A H 0.6801 1.0011 0.4909 0.103 Uiso 0.50 1 calc PR A 2
C36A C 0.7480(11) 0.8528(8) 0.7797(9) 0.025(2) Uiso 0.424(13) 1 d P A 2
H91A H 0.8017 0.8566 0.8374 0.030 Uiso 0.424(13) 1 calc PR A 2
H96 H 0.517(4) 0.932(4) 0.719(3) 0.030(11) Uiso 1 1 d . . .
H93 H 0.525(5) 0.636(5) 0.702(3) 0.051(14) Uiso 1 1 d . . .
H98 H 0.611(4) 0.993(4) 0.831(3) 0.044(12) Uiso 1 1 d . . .
H94 H 0.457(5) 0.708(4) 0.652(3) 0.058(16) Uiso 1 1 d . . .
H95 H 0.407(7) 0.681(6) 0.733(4) 0.12(3) Uiso 1 1 d . . .
H97 H 0.461(6) 0.892(5) 0.798(4) 0.084(18) Uiso 1 1 d . . .
H99 H 0.542(7) 0.774(6) 0.887(4) 0.12(2) Uiso 1 1 d . . .
H101 H 0.663(5) 0.735(5) 0.872(3) 0.049(14) Uiso 1 1 d . . .
H100 H 0.693(6) 0.871(6) 0.911(4) 0.09(2) Uiso 1 1 d . . .

loop_
_atom_site_aniso_label
_atom_site_aniso_U_11
_atom_site_aniso_U_22
_atom_site_aniso_U_33
_atom_site_aniso_U_23
_atom_site_aniso_U_13
_atom_site_aniso_U_12
Nb1 0.02283(17) 0.01471(16) 0.0354(2) 0.00872(13) 0.01260(14) 0.00758(12)
P2 0.0284(5) 0.0169(5) 0.0338(5) 0.0105(4) 0.0145(4) 0.0104(4)
C3 0.0276(19) 0.0196(19) 0.034(2) 0.0061(16) 0.0159(16) 0.0024(15)
C4 0.040(2) 0.020(2) 0.049(3) 0.0101(19) 0.027(2) 0.0098(18)
C5 0.050(3) 0.024(2) 0.050(3) 0.007(2) 0.024(2) 0.0044(19)
C6 0.060(4) 0.034(3) 0.073(4) 0.012(3) 0.040(4) 0.000(3)
C7 0.028(2) 0.037(2) 0.048(3) 0.005(2) 0.0206(19) 0.0007(18)
C8 0.033(2) 0.030(2) 0.050(3) 0.006(2) 0.020(2) 0.0127(19)
C9 0.0265(19) 0.0189(18) 0.034(2) 0.0044(16) 0.0149(16) 0.0049(15)
N10 0.0209(15) 0.0153(15) 0.0400(18) 0.0068(13) 0.0127(13) 0.0053(12)
C11 0.0234(18) 0.0235(19) 0.031(2) 0.0074(16) 0.0147(15) 0.0094(15)
C12 0.025(2) 0.029(2) 0.035(2) 0.0008(18) 0.0122(17) 0.0057(17)
C13 0.026(2) 0.043(3) 0.027(2) 0.0046(19) 0.0068(17) 0.0117(18)
C14 0.031(2) 0.035(2) 0.033(2) 0.0123(18) 0.0134(17) 0.0158(18)
C15 0.044(3) 0.051(3) 0.036(3) 0.014(3) 0.008(2) 0.023(3)
C16 0.032(2) 0.023(2) 0.034(2) 0.0053(17) 0.0138(17) 0.0119(17)
C17 0.0252(18) 0.0184(18) 0.0292(19) 0.0061(15) 0.0126(15) 0.0082(14)
P18 0.0228(5) 0.0159(4) 0.0287(5) 0.0056(4) 0.0101(4) 0.0069(4)
C19 0.048(2) 0.022(2) 0.040(2) 0.0135(18) 0.0121(19) 0.0177(18)
C20 0.085(4) 0.030(2) 0.044(3) 0.018(2) 0.018(3) 0.021(2)
C21 0.043(3) 0.037(3) 0.067(3) 0.024(2) 0.001(2) 0.018(2)
C22 0.029(2) 0.026(2) 0.039(2) 0.0115(17) 0.0171(17) 0.0104(16)
C23 0.061(3) 0.029(2) 0.044(3) 0.004(2) 0.027(3) 0.012(2)
C24 0.048(3) 0.060(3) 0.041(3) 0.024(2) 0.023(2) 0.030(3)
C25 0.028(2) 0.0143(18) 0.042(2) 0.0099(17) 0.0114(17) 0.0077(16)
C26 0.039(2) 0.025(2) 0.050(3) 0.017(2) 0.022(2) 0.0121(19)
C27 0.034(2) 0.022(2) 0.051(3) 0.011(2) 0.012(2) 0.0072(18)
C28 0.029(2) 0.0240(19) 0.0248(19) 0.0022(16) 0.0079(16) 0.0085(16)
C29 0.035(2) 0.041(3) 0.038(3) 0.008(2) 0.020(2) 0.007(2)
C30 0.038(2) 0.033(2) 0.038(3) 0.001(2) 0.013(2) 0.017(2)
C32 0.055(3) 0.031(2) 0.039(2) 0.011(2) 0.004(2) 0.014(2)
C33 0.132(16) 0.053(8) 0.040(6) -0.001(5) 0.011(9) 0.017(11)
C34 0.21(2) 0.063(8) 0.049(7) 0.029(6) -0.005(10) -0.009(11)
C35 0.061(8) 0.153(16) 0.067(8) -0.009(9) -0.026(6) 0.032(9)
C37 0.026(2) 0.027(2) 0.054(3) 0.0095(19) 0.0173(18) 0.0099(17)
C38 0.048(3) 0.041(3) 0.088(5) 0.008(3) -0.005(3) 0.020(3)
C39 0.040(3) 0.039(3) 0.096(5) 0.017(3) 0.035(3) 0.016(2)
C40 0.113(6) 0.095(6) 0.070(4) 0.025(4) 0.054(4) 0.072(5)
C33A 0.070(11) 0.032(7) 0.027(8) -0.001(5) -0.008(7) 0.004(8)
C34A 0.079(10) 0.054(8) 0.039(7) 0.019(6) 0.018(6) 0.029(7)
C35A 0.088(11) 0.072(11) 0.058(9) 0.023(8) 0.009(8) 0.058(9)

loop_
_atom_type_symbol
_atom_type_description
_atom_type_scat_dispersion_real
_atom_type_scat_dispersion_imag
_atom_type_scat_source
C C 0.0033 0.0016 'International Tables Vol C Tables 4.2.6.8 and 6.1.1.4'
H H 0.0000 0.0000 'International Tables Vol C Tables 4.2.6.8 and 6.1.1.4'
N N 0.0061 0.0033 'International Tables Vol C Tables 4.2.6.8 and 6.1.1.4'
P P 0.1023 0.0942 'International Tables Vol C Tables 4.2.6.8 and 6.1.1.4'
Nb Nb -2.0727 0.6215 'International Tables Vol C Tables 4.2.6.8 and 6.1.1.4'

loop_
_geom_angle_atom_site_label_1
_geom_angle_atom_site_label_2
_geom_angle_atom_site_label_3
_geom_angle
C31A Nb1 C36 91.9(4)
C31A Nb1 C36A 109.6(5)
C36 Nb1 C36A 17.7(3)
C31A Nb1 C31 15.5(4)
C36 Nb1 C31 107.4(4)
C36A Nb1 C31 125.0(4)
C31A Nb1 N10 133.6(5)
C36 Nb1 N10 134.4(3)
C36A Nb1 N10 116.7(4)
C31 Nb1 N10 118.1(3)
C31A Nb1 P18 98.2(3)
C36 Nb1 P18 102.7(2)
C36A Nb1 P18 97.7(3)
C31 Nb1 P18 94.6(2)
N10 Nb1 P18 73.50(8)
C31A Nb1 P2 105.3(3)
C36 Nb1 P2 99.1(2)
C36A Nb1 P2 95.6(3)
C31 Nb1 P2 101.9(2)
N10 Nb1 P2 73.76(8)
P18 Nb1 P2 147.23(4)
C3 P2 C19 106.83(18)
C3 P2 C22 104.91(18)
C19 P2 C22 103.64(18)
C3 P2 Nb1 98.77(12)
C19 P2 Nb1 122.79(14)
C22 P2 Nb1 117.96(13)
C4 C3 C9 120.5(3)
C4 C3 P2 124.6(3)
C9 C3 P2 114.8(3)
C5 C4 C3 123.0(4)
C5 C4 H41 119(2)
C3 C4 H41 118(2)
C4 C5 C7 116.3(4)
C4 C5 C6 123.8(5)
C7 C5 C6 119.9(5)
C5 C6 H42 106(6)
C5 C6 H43 109(3)
H42 C6 H43 121(7)
C5 C6 H44 108(4)
H42 C6 H44 105(6)
H43 C6 H44 107(5)
C8 C7 C5 121.3(4)
C8 C7 H45 121(2)
C5 C7 H45 118(2)
C7 C8 C9 122.6(4)
C7 C8 H46 120(2)
C9 C8 H46 117(2)
C8 C9 C3 116.3(3)
C8 C9 N10 123.6(3)
C3 C9 N10 119.9(3)
C9 N10 C11 118.5(3)
C9 N10 Nb1 120.2(2)
C11 N10 Nb1 121.3(2)
C12 C11 N10 123.6(3)
C12 C11 C17 116.4(4)
N10 C11 C17 119.9(3)
C13 C12 C11 121.0(4)
C13 C12 H47 118(2)
C11 C12 H47 121(2)
C12 C13 C14 123.2(4)
C12 C13 H48 118(3)
C14 C13 H48 118(3)
C16 C14 C13 115.7(4)
C16 C14 C15 122.6(4)
C13 C14 C15 121.6(4)
C14 C15 H49 109(3)
C14 C15 H50 106(4)
H49 C15 H50 111(5)
C14 C15 H51 117(4)
H49 C15 H51 107(4)
H50 C15 H51 106(5)
C14 C16 C17 122.9(4)
C14 C16 H52 124(3)
C17 C16 H52 113(3)
C16 C17 C11 120.6(3)
C16 C17 P18 125.7(3)
C11 C17 P18 113.7(3)
C17 P18 C25 106.56(18)
C17 P18 C28 103.64(17)
C25 P18 C28 104.13(17)
C17 P18 Nb1 99.64(12)
C25 P18 Nb1 123.54(13)
C28 P18 Nb1 117.03(13)
C20 C19 C21 111.8(4)
C20 C19 P2 111.3(3)
C21 C19 P2 108.7(3)
C20 C19 H53 108.3
C21 C19 H53 108.3
P2 C19 H53 108.3
C19 C20 H56 109.5
C19 C20 H55 109.5
H56 C20 H55 109.5
C19 C20 H54 109.5
H56 C20 H54 109.5
H55 C20 H54 109.5
C19 C21 H57 109.5
C19 C21 H58 109.5
H57 C21 H58 109.5
C19 C21 H59 109.5
H57 C21 H59 109.5
H58 C21 H59 109.5
C23 C22 C24 110.8(4)
C23 C22 P2 114.8(3)
C24 C22 P2 109.6(3)
C23 C22 H60 110(2)
C24 C22 H60 107(2)
P2 C22 H60 104(2)
C22 C23 H61 113(3)
C22 C23 H62 110(3)
H61 C23 H62 105(4)
C22 C23 H63 112(3)
H61 C23 H63 108(4)
H62 C23 H63 109(4)
C22 C24 H64 109(3)
C22 C24 H65 113(3)
H64 C24 H65 110(4)
C22 C24 H66 110(2)
H64 C24 H66 106(3)
H65 C24 H66 108(3)
C26 C25 C27 111.7(4)
C26 C25 P18 111.7(3)
C27 C25 P18 109.0(3)
C26 C25 H67 111(2)
C27 C25 H67 108(2)
P18 C25 H67 105(2)
C25 C26 H68 108(3)
C25 C26 H69 116(2)
H68 C26 H69 105(3)
C25 C26 H70 107(3)
H68 C26 H70 114(4)
H69 C26 H70 108(4)
C25 C27 H71 112(2)
C25 C27 H72 107(3)
H71 C27 H72 114(3)
C25 C27 H73 116(2)
H71 C27 H73 101(3)
H72 C27 H73 106(3)
C29 C28 C30 110.6(3)
C29 C28 P18 110.2(3)
C30 C28 P18 114.1(3)
C29 C28 H74 110(2)
C30 C28 H74 109(2)
P18 C28 H74 102.8(19)
C28 C29 H75 113(2)
C28 C29 H76 115(2)
H75 C29 H76 106(3)
C28 C29 H77 108(2)
H75 C29 H77 106(3)
H76 C29 H77 109(3)
C28 C30 H78 106(3)
C28 C30 H79 111(2)
H78 C30 H79 109(3)
C28 C30 H80 106(2)
H78 C30 H80 114(3)
H79 C30 H80 110(3)
C32 C31 Nb1 153.8(8)
C32 C31 H81 103.1
Nb1 C31 H81 103.1
C34 C32 C33A 123.5(9)
C34 C32 C31 115.7(7)
C33A C32 C31 115.7(8)
C34 C32 C33 107.8(9)
C33A C32 C33 31.3(7)
C31 C32 C33 109.8(8)
C34 C32 C35 108.5(10)
C33A C32 C35 74.8(9)
C31 C32 C35 108.8(7)
C33 C32 C35 105.6(9)
C34 C32 C34A 49.5(8)
C33A C32 C34A 109.9(8)
C31 C32 C34A 89.8(7)
C33 C32 C34A 79.4(8)
C35 C32 C34A 157.0(8)
C34 C32 C31A 128.3(7)
C33A C32 C31A 107.8(9)
C31 C32 C31A 20.0(4)
C33 C32 C31A 113.4(8)
C35 C32 C31A 89.1(7)
C34A C32 C31A 109.8(7)
C34 C32 C35A 57.8(9)
C33A C32 C35A 112.7(10)
C31 C32 C35A 118.6(7)
C33 C32 C35A 131.0(9)
C35 C32 C35A 52.4(8)
C34A C32 C35A 107.1(9)
C31A C32 C35A 109.6(7)
C32 C33 H84 109.5
C32 C33 H83 109.5
C32 C33 H85 109.5
C32 C34 H88 109.5
C32 C34 H87 109.5
C32 C34 H86 109.5
C32 C35 H90 109.5
C32 C35 H91 109.5
C32 C35 H89 109.5
C37 C36 Nb1 170.8(7)
C37 C36 H92 94.6
Nb1 C36 H92 94.6
C40 C37 C38 109.6(5)
C40 C37 C36 119.6(6)
C38 C37 C36 105.1(5)
C40 C37 C39 107.8(4)
C38 C37 C39 108.3(4)
C36 C37 C39 106.0(4)
C40 C37 C36A 97.4(7)
C38 C37 C36A 120.1(5)
C36 C37 C36A 22.6(4)
C39 C37 C36A 112.6(5)
C37 C38 H93 113(3)
C37 C38 H94 117(3)
H93 C38 H94 109(4)
C37 C38 H95 105(4)
H93 C38 H95 110(5)
H94 C38 H95 102(5)
C37 C39 H96 107(2)
C37 C39 H98 104(3)
H96 C39 H98 115(3)
C37 C39 H97 103(4)
H96 C39 H97 114(4)
H98 C39 H97 112(4)
C37 C40 H99 112(4)
C37 C40 H101 113(3)
H99 C40 H101 110(5)
C37 C40 H100 105(4)
H99 C40 H100 109(5)
H101 C40 H100 107(5)
C32 C31A Nb1 170.0(10)
C32 C31A H81A 95.0
Nb1 C31A H81A 95.0
C32 C33A H84A 109.5
C32 C33A H83A 109.5
H84A C33A H83A 109.5
C32 C33A H82A 109.5
H84A C33A H82A 109.5
H83A C33A H82A 109.5
C32 C34A H86A 109.5
C32 C34A H85A 109.5
H86A C34A H85A 109.5
C32 C34A H87A 109.5
H86A C34A H87A 109.5
H85A C34A H87A 109.5
C32 C35A H90A 109.5
C32 C35A H88A 109.5
H90A C35A H88A 109.5
C32 C35A H89A 109.5
H90A C35A H89A 109.5
H88A C35A H89A 109.5
C37 C36A Nb1 148.6(9)
C37 C36A H91A 105.7
Nb1 C36A H91A 105.7

loop_
_geom_bond_atom_site_label_1
_geom_bond_atom_site_label_2
_geom_bond_distance
Nb1 C31A 1.860(10)
Nb1 C36 1.891(6)
Nb1 C36A 1.973(9)
Nb1 C31 1.976(8)
Nb1 N10 2.201(3)
Nb1 P18 2.5753(13)
Nb1 P2 2.5962(14)
P2 C3 1.813(4)
P2 C19 1.840(4)
P2 C22 1.845(4)
C3 C4 1.397(5)
C3 C9 1.402(5)
C4 C5 1.367(6)
C4 H41 0.92(4)
C5 C7 1.411(6)
C5 C6 1.503(6)
C6 H42 0.75(7)
C6 H43 0.92(5)
C6 H44 0.91(7)
C7 C8 1.368(6)
C7 H45 0.95(4)
C8 C9 1.391(5)
C8 H46 0.98(4)
C9 N10 1.405(4)
N10 C11 1.406(5)
C11 C12 1.400(5)
C11 C17 1.409(5)
C12 C13 1.380(6)
C12 H47 0.90(4)
C13 C14 1.390(6)
C13 H48 0.91(4)
C14 C16 1.375(5)
C14 C15 1.501(6)
C15 H49 0.90(5)
C15 H50 0.76(5)
C15 H51 0.92(6)
C16 C17 1.398(5)
C16 H52 0.91(4)
C17 P18 1.814(4)
P18 C25 1.840(4)
P18 C28 1.860(4)
C19 C20 1.509(6)
C19 C21 1.535(6)
C19 H53 1.0000
C20 H56 0.9800
C20 H55 0.9800
C20 H54 0.9800
C21 H57 0.9800
C21 H58 0.9800
C21 H59 0.9800
C22 C23 1.521(6)
C22 C24 1.524(6)
C22 H60 0.93(4)
C23 H61 1.00(5)
C23 H62 0.88(5)
C23 H63 0.99(4)
C24 H64 0.93(4)
C24 H65 1.10(6)
C24 H66 1.00(4)
C25 C26 1.519(6)
C25 C27 1.524(6)
C25 H67 0.87(3)
C26 H68 0.99(5)
C26 H69 1.02(4)
C26 H70 0.92(5)
C27 H71 1.03(5)
C27 H72 0.88(4)
C27 H73 1.03(4)
C28 C29 1.521(6)
C28 C30 1.522(6)
C28 H74 1.01(4)
C29 H75 0.94(4)
C29 H76 1.03(4)
C29 H77 0.98(4)
C30 H78 1.02(4)
C30 H79 0.96(4)
C30 H80 0.96(4)
C31 C32 1.499(9)
C31 H81 0.9500
C32 C34 1.485(11)
C32 C33A 1.494(18)
C32 C33 1.528(16)
C32 C35 1.535(13)
C32 C34A 1.538(13)
C32 C31A 1.539(11)
C32 C35A 1.543(13)
C33 H84 0.9800
C33 H83 0.9800
C33 H85 0.9800
C34 H88 0.9800
C34 H87 0.9800
C34 H86 0.9800
C35 H90 0.9800
C35 H91 0.9800
C35 H89 0.9800
C36 C37 1.514(7)
C36 H92 0.9500
C37 C40 1.496(8)
C37 C38 1.508(7)
C37 C39 1.529(6)
C37 C36A 1.551(10)
C38 H93 0.87(5)
C38 H94 0.95(5)
C38 H95 1.11(7)
C39 H96 1.03(4)
C39 H98 1.02(4)
C39 H97 0.94(6)
C40 H99 1.01(7)
C40 H101 0.86(5)
C40 H100 0.99(6)
C31A H81A 0.9500
C33A H84A 0.9800
C33A H83A 0.9800
C33A H82A 0.9800
C34A H86A 0.9800
C34A H85A 0.9800
C34A H87A 0.9800
C35A H90A 0.9800
C35A H88A 0.9800
C35A H89A 0.9800
C36A H91A 0.9500

loop_
_geom_torsion_atom_site_label_1
_geom_torsion_atom_site_label_2
_geom_torsion_atom_site_label_3
_geom_torsion_atom_site_label_4
_geom_torsion
C31A Nb1 P2 C3 -106.7(5)
C36 Nb1 P2 C3 158.7(3)
C36A Nb1 P2 C3 141.2(4)
C31 Nb1 P2 C3 -91.2(3)
N10 Nb1 P2 C3 24.96(15)
P18 Nb1 P2 C3 27.40(14)
C31A Nb1 P2 C19 9.9(5)
C36 Nb1 P2 C19 -84.7(4)
C36A Nb1 P2 C19 -102.2(4)
C31 Nb1 P2 C19 25.4(3)
N10 Nb1 P2 C19 141.56(18)
P18 Nb1 P2 C19 144.01(16)
C31A Nb1 P2 C22 141.1(5)
C36 Nb1 P2 C22 46.6(3)
C36A Nb1 P2 C22 29.1(4)
C31 Nb1 P2 C22 156.7(3)
N10 Nb1 P2 C22 -87.17(17)
P18 Nb1 P2 C22 -84.73(16)
C19 P2 C3 C4 27.8(4)
C22 P2 C3 C4 -81.8(4)
Nb1 P2 C3 C4 156.1(3)
C19 P2 C3 C9 -149.2(3)
C22 P2 C3 C9 101.2(3)
Nb1 P2 C3 C9 -20.9(3)
C9 C3 C4 C5 0.7(6)
P2 C3 C4 C5 -176.2(3)
C3 C4 C5 C7 1.1(7)
C3 C4 C5 C6 -179.0(5)
C4 C5 C7 C8 -0.9(7)
C6 C5 C7 C8 179.2(5)
C5 C7 C8 C9 -1.1(7)
C7 C8 C9 C3 2.9(6)
C7 C8 C9 N10 178.6(4)
C4 C3 C9 C8 -2.6(6)
P2 C3 C9 C8 174.5(3)
C4 C3 C9 N10 -178.5(3)
P2 C3 C9 N10 -1.4(5)
C8 C9 N10 C11 35.5(5)
C3 C9 N10 C11 -148.9(3)
C8 C9 N10 Nb1 -144.3(3)
C3 C9 N10 Nb1 31.4(4)
C31A Nb1 N10 C9 62.5(5)
C36 Nb1 N10 C9 -120.1(4)
C36A Nb1 N10 C9 -121.4(4)
C31 Nb1 N10 C9 61.8(4)
P18 Nb1 N10 C9 148.1(3)
P2 Nb1 N10 C9 -33.3(2)
C31A Nb1 N10 C11 -117.2(5)
C36 Nb1 N10 C11 60.1(4)
C36A Nb1 N10 C11 58.8(4)
C31 Nb1 N10 C11 -118.0(3)
P18 Nb1 N10 C11 -31.7(2)
P2 Nb1 N10 C11 146.9(3)
C9 N10 C11 C12 30.6(5)
Nb1 N10 C11 C12 -149.6(3)
C9 N10 C11 C17 -153.1(3)
Nb1 N10 C11 C17 26.7(4)
N10 C11 C12 C13 176.2(3)
C17 C11 C12 C13 -0.2(5)
C11 C12 C13 C14 -0.1(6)
C12 C13 C14 C16 0.3(6)
C12 C13 C14 C15 -177.0(4)
C13 C14 C16 C17 -0.1(5)
C15 C14 C16 C17 177.2(4)
C14 C16 C17 C11 -0.3(5)
C14 C16 C17 P18 180.0(3)
C12 C11 C17 C16 0.4(5)
N10 C11 C17 C16 -176.2(3)
C12 C11 C17 P18 -179.8(3)
N10 C11 C17 P18 3.6(4)
C16 C17 P18 C25 26.3(4)
C11 C17 P18 C25 -153.5(3)
C16 C17 P18 C28 -83.2(3)
C11 C17 P18 C28 97.0(3)
C16 C17 P18 Nb1 155.7(3)
C11 C17 P18 Nb1 -24.1(3)
C31A Nb1 P18 C17 158.9(4)
C36 Nb1 P18 C17 -107.2(3)
C36A Nb1 P18 C17 -89.9(4)
C31 Nb1 P18 C17 143.8(3)
N10 Nb1 P18 C17 25.74(14)
P2 Nb1 P18 C17 23.29(13)
C31A Nb1 P18 C25 -83.7(5)
C36 Nb1 P18 C25 10.1(4)
C36A Nb1 P18 C25 27.4(4)
C31 Nb1 P18 C25 -98.9(3)
N10 Nb1 P18 C25 143.09(18)
P2 Nb1 P18 C25 140.64(16)
C31A Nb1 P18 C28 48.1(5)
C36 Nb1 P18 C28 142.0(3)
C36A Nb1 P18 C28 159.3(4)
C31 Nb1 P18 C28 32.9(3)
N10 Nb1 P18 C28 -85.06(16)
P2 Nb1 P18 C28 -87.52(15)
C3 P2 C19 C20 57.6(3)
C22 P2 C19 C20 168.1(3)
Nb1 P2 C19 C20 -55.0(3)
C3 P2 C19 C21 -178.8(3)
C22 P2 C19 C21 -68.3(3)
Nb1 P2 C19 C21 68.6(3)
C3 P2 C22 C23 62.1(4)
C19 P2 C22 C23 -49.8(4)
Nb1 P2 C22 C23 170.8(3)
C3 P2 C22 C24 -63.4(3)
C19 P2 C22 C24 -175.3(3)
Nb1 P2 C22 C24 45.3(3)
C17 P18 C25 C26 59.6(3)
C28 P18 C25 C26 168.8(3)
Nb1 P18 C25 C26 -54.4(3)
C17 P18 C25 C27 -176.4(3)
C28 P18 C25 C27 -67.2(3)
Nb1 P18 C25 C27 69.6(3)
C17 P18 C28 C29 -59.8(3)
C25 P18 C28 C29 -171.1(3)
Nb1 P18 C28 C29 48.7(3)
C17 P18 C28 C30 65.3(3)
C25 P18 C28 C30 -46.0(3)
Nb1 P18 C28 C30 173.8(2)
C31A Nb1 C31 C32 -7.3(12)
C36 Nb1 C31 C32 -8.0(13)
C36A Nb1 C31 C32 -5.9(14)
N10 Nb1 C31 C32 170.6(11)
P18 Nb1 C31 C32 96.9(12)
P2 Nb1 C31 C32 -111.6(12)
Nb1 C31 C32 C34 140.4(14)
Nb1 C31 C32 C33A -63.9(16)
Nb1 C31 C32 C33 -97.3(14)
Nb1 C31 C32 C35 17.9(15)
Nb1 C31 C32 C34A -175.9(12)
Nb1 C31 C32 C31A 6.9(11)
Nb1 C31 C32 C35A 74.7(15)
C31A Nb1 C36 C37 -171(3)
C36A Nb1 C36 C37 15(2)
C31 Nb1 C36 C37 -171(3)
N10 Nb1 C36 C37 11(3)
P18 Nb1 C36 C37 90(3)
P2 Nb1 C36 C37 -65(3)
Nb1 C36 C37 C40 -26(3)
Nb1 C36 C37 C38 -150(3)
Nb1 C36 C37 C39 96(3)
Nb1 C36 C37 C36A -15(2)
C34 C32 C31A Nb1 -75(4)
C33A C32 C31A Nb1 98(4)
C31 C32 C31A Nb1 -19(3)
C33 C32 C31A Nb1 65(4)
C35 C32 C31A Nb1 171(4)
C34A C32 C31A Nb1 -22(4)
C35A C32 C31A Nb1 -139(4)
C36 Nb1 C31A C32 -162(4)
C36A Nb1 C31A C32 -160(4)
C31 Nb1 C31A C32 18(3)
N10 Nb1 C31A C32 16(4)
P18 Nb1 C31A C32 -59(4)
P2 Nb1 C31A C32 98(4)
C40 C37 C36A Nb1 174.7(10)
C38 C37 C36A Nb1 56.9(13)
C36 C37 C36A Nb1 4.4(7)
C39 C37 C36A Nb1 -72.5(12)
C31A Nb1 C36A C37 -10.6(12)
C36 Nb1 C36A C37 -4.5(7)
C31 Nb1 C36A C37 -11.0(13)
N10 Nb1 C36A C37 172.5(10)
P18 Nb1 C36A C37 -112.1(11)
P2 Nb1 C36A C37 97.9(11)
